data_7039939
loop_
_publ_author_name
'Thirumoorthi, Ramalingam'
'Chivers, Tristram'
'H\"aggman, Susanna'
'Mansikkam\"aki, Akseli'
'Morgan, Ian S.'
'Tuononen, Heikki M.'
'Lahtinen, Manu'
'Konu, Jari'

_publ_section_title
;
 Synthesis of a labile sulfur-centred ligand, [S(H)C(PPh2S)2](-):
 structural diversity in lithium(i), zinc(ii) and nickel(ii) complexes.
;
_journal_issue 32
_journal_name_full 'Dalton transactions (Cambridge, England : 2003)'
_journal_page_first 12691
_journal_page_last 12701
_journal_paper_doi 10.1039/c6dt02565j
_journal_volume 45
_journal_year 2016
_chemical_formula_moiety 'C50 H42 Ni P4 S6'
_chemical_formula_sum 'C50 H42 Ni P4 S6'
_chemical_formula_weight 1017.79
_chemical_name_systematic
;
 ?
;
_chemical_properties_physical 'Air-sensitive, Moisture-sensitive, Oxygen-sensitive'
_space_group_IT_number 2
_symmetry_cell_setting triclinic
_symmetry_space_group_name_Hall '-P 1'
_symmetry_space_group_name_H-M 'P -1'
_atom_sites_solution_hydrogens geom
_atom_sites_solution_primary direct
_atom_sites_solution_secondary difmap
_audit_creation_method SHELXL-97
_audit_update_record
;
2015-09-15 deposited with the CCDC.
2016-07-19 downloaded from the CCDC.
;
_cell_angle_alpha 75.706(5)
_cell_angle_beta 83.003(5)
_cell_angle_gamma 66.213(5)
_cell_formula_units_Z 1
_cell_length_a 9.297(5)
_cell_length_b 11.399(5)
_cell_length_c 12.389(5)
_cell_measurement_reflns_used 6961
_cell_measurement_temperature 123(2)
_cell_measurement_theta_max 25.02
_cell_measurement_theta_min 2.45
_cell_volume 1163.9(9)
_computing_cell_refinement 'HKL Scalepack (Otwinowski & Minor 1997)'
_computing_data_collection 'Collect (Nonius BV, 1997-2000)'
_computing_data_reduction DENZO-SMN
_computing_molecular_graphics 'DIAMOND (Brandenburg & Berndt, 1999)'
_computing_publication_material 'WinGX v1.70-01 (L. J. Farrugia)'
_computing_structure_refinement 'SHELXL-97 (Sheldrick, 1997)'
_computing_structure_solution 'SHELXS-97 (Sheldrick, 1997)'
_diffrn_ambient_temperature 123(2)
_diffrn_measured_fraction_theta_full 0.996
_diffrn_measured_fraction_theta_max 0.996
_diffrn_measurement_device_type 'KappaCCD (Nonius, FR540C)'
_diffrn_measurement_method 'phi\omega scans'
_diffrn_radiation_monochromator 'horizonally mounted graphite crystal'
_diffrn_radiation_source 'Enraf Nonius FR590D'
_diffrn_radiation_type MoK\a
_diffrn_radiation_wavelength 0.71069
_diffrn_reflns_av_R_equivalents 0.0581
_diffrn_reflns_av_sigmaI/netI 0.0716
_diffrn_reflns_limit_h_max 10
_diffrn_reflns_limit_h_min -11
_diffrn_reflns_limit_k_max 13
_diffrn_reflns_limit_k_min -13
_diffrn_reflns_limit_l_max 14
_diffrn_reflns_limit_l_min -14
_diffrn_reflns_number 6961
_diffrn_reflns_theta_full 25.02
_diffrn_reflns_theta_max 25.02
_diffrn_reflns_theta_min 2.45
_exptl_absorpt_coefficient_mu 0.859
_exptl_absorpt_correction_T_max 0.9830
_exptl_absorpt_correction_T_min 0.9190
_exptl_absorpt_correction_type integration
_exptl_absorpt_process_details 'SADABS (SHELXTL-NT v5.1, Bruker)'
_exptl_crystal_colour 'brown red'
_exptl_crystal_density_diffrn 1.452
_exptl_crystal_density_method 'not measured'
_exptl_crystal_description Plate
_exptl_crystal_F_000 526
_exptl_crystal_size_max 0.10
_exptl_crystal_size_mid 0.06
_exptl_crystal_size_min 0.02
_refine_diff_density_max 0.761
_refine_diff_density_min -0.712
_refine_diff_density_rms 0.115
_refine_ls_extinction_method none
_refine_ls_goodness_of_fit_ref 1.099
_refine_ls_hydrogen_treatment mixed
_refine_ls_matrix_type full
_refine_ls_number_parameters 277
_refine_ls_number_reflns 4097
_refine_ls_number_restraints 0
_refine_ls_restrained_S_all 1.099
_refine_ls_R_factor_all 0.1089
_refine_ls_R_factor_gt 0.0705
_refine_ls_shift/su_max 0.000
_refine_ls_shift/su_mean 0.000
_refine_ls_structure_factor_coef Fsqd
_refine_ls_weighting_details 'calc w=1/[\s^2^(Fo^2^)+(0.0167P)^2^+8.3445P] where P=(Fo^2^+2Fc^2^)/3'
_refine_ls_weighting_scheme calc
_refine_ls_wR_factor_gt 0.1357
_refine_ls_wR_factor_ref 0.1545
_reflns_number_gt 3001
_reflns_number_total 4097
_reflns_threshold_expression >2\s(I)
_cod_data_source_file c6dt02565j2.cif
_cod_data_source_block compound_4b
_cod_depositor_comments
;
The following automatic conversions were performed:

'_exptl_absorpt_correction_type' value 'Integration' changed to
'integration' according to
/usr/data/users/saulius/crontab/automatic-downloads/rss-feeds/RSC/lib/dictionaries/cif_core.dic
dictionary named 'cif_core.dic' version 2.4.2 from 2011-04-26.

Automatic conversion script
Id: cif_fix_values 4268 2015-11-12 08:31:59Z antanas 

 Adding full bibliography for 7039937--7039940.cif.
;
_cod_database_code 7039939

loop_
_symmetry_equiv_pos_as_xyz
'x, y, z'
'-x, -y, -z'

loop_
_atom_site_label
_atom_site_type_symbol
_atom_site_fract_x
_atom_site_fract_y
_atom_site_fract_z
_atom_site_U_iso_or_equiv
_atom_site_adp_type
_atom_site_occupancy
_atom_site_symmetry_multiplicity
_atom_site_calc_flag
_atom_site_refinement_flags
Ni1 Ni 0.0000 0.0000 0.5000 0.0259(3) Uani 1 2 d S
S1 S 0.24251(18) -0.05717(16) 0.54040(13) 0.0267(4) Uani 1 1 d .
S2 S 0.16999(19) 0.10240(16) 0.94500(14) 0.0314(4) Uani 1 1 d .
S3 S -0.09756(18) 0.07072(16) 0.65315(14) 0.0304(4) Uani 1 1 d .
P1 P 0.22683(17) -0.10538(15) 0.70642(13) 0.0198(3) Uani 1 1 d .
P2 P 0.07502(18) 0.15510(15) 0.79957(14) 0.0234(4) Uani 1 1 d .
C1 C 0.4150(6) -0.1336(5) 0.7581(5) 0.0197(12) Uani 1 1 d .
C2 C 0.5324(7) -0.1168(6) 0.6830(5) 0.0247(13) Uani 1 1 d .
H2 H 0.5115 -0.0887 0.6057 0.030 Uiso 1 1 calc R
C3 C 0.6784(7) -0.1396(6) 0.7177(6) 0.0305(15) Uani 1 1 d .
H3 H 0.7577 -0.1285 0.6649 0.037 Uiso 1 1 calc R
C4 C 0.7078(7) -0.1786(7) 0.8298(6) 0.0332(16) Uani 1 1 d .
H4 H 0.8077 -0.1934 0.8547 0.040 Uiso 1 1 calc R
C5 C 0.5938(8) -0.1964(7) 0.9066(6) 0.0358(16) Uani 1 1 d .
H5 H 0.6154 -0.2232 0.9839 0.043 Uiso 1 1 calc R
C6 C 0.4474(7) -0.1752(7) 0.8712(5) 0.0312(15) Uani 1 1 d .
H6 H 0.3695 -0.1890 0.9241 0.037 Uiso 1 1 calc R
C7 C 0.1919(7) -0.2559(6) 0.7590(5) 0.0238(13) Uani 1 1 d .
C8 C 0.2008(7) -0.3337(6) 0.6854(6) 0.0277(14) Uani 1 1 d .
H8 H 0.2186 -0.3059 0.6079 0.033 Uiso 1 1 calc R
C9 C 0.1834(8) -0.4525(6) 0.7268(6) 0.0344(16) Uani 1 1 d .
H9 H 0.1894 -0.5063 0.6774 0.041 Uiso 1 1 calc R
C10 C 0.1572(7) -0.4921(6) 0.8394(6) 0.0309(15) Uani 1 1 d .
H10 H 0.1469 -0.5738 0.8675 0.037 Uiso 1 1 calc R
C11 C 0.1462(7) -0.4146(6) 0.9103(6) 0.0318(15) Uani 1 1 d .
H11 H 0.1272 -0.4428 0.9876 0.038 Uiso 1 1 calc R
C12 C 0.1621(6) -0.2946(6) 0.8722(5) 0.0256(14) Uani 1 1 d .
H12 H 0.1528 -0.2406 0.9222 0.031 Uiso 1 1 calc R
C13 C 0.1830(7) 0.2224(6) 0.6882(5) 0.0259(14) Uani 1 1 d .
C14 C 0.1171(8) 0.2886(6) 0.5835(5) 0.0311(15) Uani 1 1 d .
H14 H 0.0132 0.3000 0.5704 0.037 Uiso 1 1 calc R
C15 C 0.2032(9) 0.3368(7) 0.5001(6) 0.0422(18) Uani 1 1 d .
H15 H 0.1579 0.3836 0.4296 0.051 Uiso 1 1 calc R
C16 C 0.3561(9) 0.3174(8) 0.5184(7) 0.046(2) Uani 1 1 d .
H16 H 0.4155 0.3497 0.4598 0.055 Uiso 1 1 calc R
C17 C 0.4227(8) 0.2519(7) 0.6202(7) 0.0408(18) Uani 1 1 d .
H17 H 0.5270 0.2402 0.6323 0.049 Uiso 1 1 calc R
C18 C 0.3372(7) 0.2033(6) 0.7049(6) 0.0316(15) Uani 1 1 d .
H18 H 0.3837 0.1566 0.7750 0.038 Uiso 1 1 calc R
C19 C -0.1240(7) 0.2783(6) 0.8006(5) 0.0260(14) Uani 1 1 d .
C20 C -0.2481(7) 0.2404(6) 0.8414(5) 0.0311(15) Uani 1 1 d .
H20 H -0.2315 0.1500 0.8624 0.037 Uiso 1 1 calc R
C21 C -0.3967(8) 0.3362(7) 0.8510(6) 0.0385(18) Uani 1 1 d .
H21 H -0.4831 0.3112 0.8759 0.046 Uiso 1 1 calc R
C22 C -0.4203(8) 0.4673(6) 0.8249(6) 0.0364(17) Uani 1 1 d .
H22 H -0.5221 0.5320 0.8334 0.044 Uiso 1 1 calc R
C23 C -0.2971(8) 0.5043(6) 0.7866(6) 0.0347(16) Uani 1 1 d .
H23 H -0.3132 0.5946 0.7690 0.042 Uiso 1 1 calc R
C24 C -0.1487(7) 0.4098(6) 0.7734(6) 0.0303(15) Uani 1 1 d .
H24 H -0.0637 0.4357 0.7455 0.036 Uiso 1 1 calc R
C25 C 0.0536(6) 0.0190(6) 0.7580(5) 0.0235(13) Uani 1 1 d .
H25 H 0.0161 -0.0295 0.8266 0.028 Uiso 1 1 calc R

loop_
_atom_site_aniso_label
_atom_site_aniso_U_11
_atom_site_aniso_U_22
_atom_site_aniso_U_33
_atom_site_aniso_U_23
_atom_site_aniso_U_13
_atom_site_aniso_U_12
Ni1 0.0222(6) 0.0265(6) 0.0274(7) -0.0062(5) -0.0039(5) -0.0065(5)
S1 0.0244(8) 0.0320(9) 0.0209(8) -0.0063(7) -0.0039(6) -0.0068(6)
S2 0.0306(8) 0.0335(9) 0.0287(9) -0.0086(7) -0.0079(7) -0.0079(7)
S3 0.0232(8) 0.0344(9) 0.0321(9) -0.0133(7) -0.0047(7) -0.0051(7)
P1 0.0184(7) 0.0189(8) 0.0210(8) -0.0068(6) -0.0029(6) -0.0039(6)
P2 0.0200(7) 0.0213(8) 0.0288(9) -0.0091(7) -0.0030(6) -0.0053(6)
C1 0.020(3) 0.015(3) 0.023(3) -0.008(2) -0.004(2) -0.003(2)
C2 0.027(3) 0.025(3) 0.023(3) -0.004(3) -0.002(3) -0.011(3)
C3 0.029(3) 0.031(4) 0.034(4) -0.007(3) -0.001(3) -0.014(3)
C4 0.023(3) 0.037(4) 0.040(4) -0.012(3) -0.006(3) -0.010(3)
C5 0.033(4) 0.050(4) 0.022(4) -0.004(3) -0.003(3) -0.015(3)
C6 0.022(3) 0.045(4) 0.027(4) -0.006(3) -0.005(3) -0.013(3)
C7 0.019(3) 0.020(3) 0.029(4) -0.007(3) -0.005(3) -0.003(2)
C8 0.025(3) 0.026(3) 0.031(4) -0.009(3) 0.000(3) -0.008(3)
C9 0.039(4) 0.030(4) 0.041(4) -0.019(3) 0.000(3) -0.014(3)
C10 0.027(3) 0.025(3) 0.045(4) -0.004(3) -0.004(3) -0.015(3)
C11 0.026(3) 0.034(4) 0.033(4) -0.001(3) 0.002(3) -0.014(3)
C12 0.018(3) 0.024(3) 0.036(4) -0.011(3) 0.001(3) -0.006(2)
C13 0.028(3) 0.020(3) 0.032(4) -0.012(3) 0.002(3) -0.009(3)
C14 0.034(4) 0.034(4) 0.025(4) -0.010(3) 0.000(3) -0.011(3)
C15 0.057(5) 0.037(4) 0.031(4) -0.007(3) 0.007(4) -0.019(4)
C16 0.044(4) 0.046(5) 0.059(5) -0.025(4) 0.026(4) -0.029(4)
C17 0.029(4) 0.034(4) 0.064(6) -0.026(4) 0.014(4) -0.012(3)
C18 0.030(3) 0.024(3) 0.042(4) -0.013(3) 0.000(3) -0.008(3)
C19 0.026(3) 0.025(3) 0.022(3) -0.010(3) -0.004(3) -0.001(3)
C20 0.029(3) 0.022(3) 0.033(4) -0.004(3) 0.003(3) -0.003(3)
C21 0.023(3) 0.043(4) 0.041(4) 0.004(3) 0.003(3) -0.013(3)
C22 0.029(3) 0.023(4) 0.037(4) 0.000(3) 0.006(3) 0.005(3)
C23 0.041(4) 0.017(3) 0.034(4) -0.005(3) -0.001(3) 0.000(3)
C24 0.028(3) 0.026(4) 0.035(4) -0.006(3) 0.001(3) -0.009(3)
C25 0.019(3) 0.024(3) 0.029(3) -0.011(3) 0.000(3) -0.007(2)

loop_
_atom_type_symbol
_atom_type_description
_atom_type_scat_dispersion_real
_atom_type_scat_dispersion_imag
_atom_type_scat_source
C C 0.0033 0.0016 'International Tables Vol C Tables 4.2.6.8 and 6.1.1.4'
H H 0.0000 0.0000 'International Tables Vol C Tables 4.2.6.8 and 6.1.1.4'
P P 0.1023 0.0942 'International Tables Vol C Tables 4.2.6.8 and 6.1.1.4'
S S 0.1246 0.1234 'International Tables Vol C Tables 4.2.6.8 and 6.1.1.4'
Ni Ni 0.3393 1.1124 'International Tables Vol C Tables 4.2.6.8 and 6.1.1.4'

loop_
_geom_angle_atom_site_label_1
_geom_angle_atom_site_label_2
_geom_angle_atom_site_label_3
_geom_angle
_geom_angle_site_symmetry_1
_geom_angle_site_symmetry_3
S1 Ni1 S1 180.00(8) 2_556 .
S1 Ni1 S3 94.70(6) 2_556 2_556
S1 Ni1 S3 85.30(6) . 2_556
S1 Ni1 S3 85.30(6) 2_556 .
S1 Ni1 S3 94.70(6) . .
S3 Ni1 S3 180.0 2_556 .
P1 S1 Ni1 100.06(8) . .
C25 S3 Ni1 112.50(19) . .
C1 P1 C7 107.2(3) . .
C1 P1 C25 116.2(3) . .
C7 P1 C25 103.1(3) . .
C1 P1 S1 106.8(2) . .
C7 P1 S1 113.5(2) . .
C25 P1 S1 110.1(2) . .
C13 P2 C19 107.1(3) . .
C13 P2 C25 107.0(3) . .
C19 P2 C25 104.5(3) . .
C13 P2 S2 113.6(2) . .
C19 P2 S2 111.3(2) . .
C25 P2 S2 112.8(2) . .
C2 C1 C6 118.6(5) . .
C2 C1 P1 119.4(4) . .
C6 C1 P1 122.0(5) . .
C3 C2 C1 121.8(6) . .
C3 C2 H2 119.1 . .
C1 C2 H2 119.1 . .
C4 C3 C2 119.0(6) . .
C4 C3 H3 120.5 . .
C2 C3 H3 120.5 . .
C3 C4 C5 120.7(6) . .
C3 C4 H4 119.7 . .
C5 C4 H4 119.7 . .
C4 C5 C6 120.2(6) . .
C4 C5 H5 119.9 . .
C6 C5 H5 119.9 . .
C5 C6 C1 119.8(6) . .
C5 C6 H6 120.1 . .
C1 C6 H6 120.1 . .
C12 C7 C8 120.6(6) . .
C12 C7 P1 120.0(5) . .
C8 C7 P1 119.3(5) . .
C9 C8 C7 119.2(6) . .
C9 C8 H8 120.4 . .
C7 C8 H8 120.4 . .
C10 C9 C8 120.1(6) . .
C10 C9 H9 120.0 . .
C8 C9 H9 120.0 . .
C11 C10 C9 120.3(6) . .
C11 C10 H10 119.9 . .
C9 C10 H10 119.9 . .
C10 C11 C12 121.4(6) . .
C10 C11 H11 119.3 . .
C12 C11 H11 119.3 . .
C7 C12 C11 118.4(6) . .
C7 C12 H12 120.8 . .
C11 C12 H12 120.8 . .
C18 C13 C14 119.3(6) . .
C18 C13 P2 119.5(5) . .
C14 C13 P2 121.2(5) . .
C15 C14 C13 119.7(6) . .
C15 C14 H14 120.1 . .
C13 C14 H14 120.1 . .
C14 C15 C16 120.2(7) . .
C14 C15 H15 119.9 . .
C16 C15 H15 119.9 . .
C17 C16 C15 120.8(7) . .
C17 C16 H16 119.6 . .
C15 C16 H16 119.6 . .
C16 C17 C18 119.6(7) . .
C16 C17 H17 120.2 . .
C18 C17 H17 120.2 . .
C17 C18 C13 120.4(7) . .
C17 C18 H18 119.8 . .
C13 C18 H18 119.8 . .
C24 C19 C20 119.9(6) . .
C24 C19 P2 119.6(5) . .
C20 C19 P2 120.0(5) . .
C21 C20 C19 119.1(6) . .
C21 C20 H20 120.4 . .
C19 C20 H20 120.4 . .
C22 C21 C20 120.7(6) . .
C22 C21 H21 119.7 . .
C20 C21 H21 119.7 . .
C23 C22 C21 120.0(6) . .
C23 C22 H22 120.0 . .
C21 C22 H22 120.0 . .
C22 C23 C24 120.0(6) . .
C22 C23 H23 120.0 . .
C24 C23 H23 120.0 . .
C19 C24 C23 120.3(6) . .
C19 C24 H24 119.9 . .
C23 C24 H24 119.9 . .
P1 C25 P2 119.3(3) . .
P1 C25 S3 104.8(3) . .
P2 C25 S3 114.5(3) . .
P1 C25 H25 105.7 . .
P2 C25 H25 105.7 . .
S3 C25 H25 105.7 . .

loop_
_geom_bond_atom_site_label_1
_geom_bond_atom_site_label_2
_geom_bond_distance
_geom_bond_site_symmetry_2
Ni1 S1 2.1649(19) 2_556
Ni1 S1 2.1649(19) .
Ni1 S3 2.1952(18) 2_556
Ni1 S3 2.1952(18) .
S1 P1 1.997(2) .
S2 P2 1.952(2) .
S3 C25 1.846(6) .
P1 C1 1.814(6) .
P1 C7 1.822(6) .
P1 C25 1.835(6) .
P2 C13 1.806(7) .
P2 C19 1.817(6) .
P2 C25 1.839(6) .
C1 C2 1.388(8) .
C1 C6 1.393(8) .
C2 C3 1.377(9) .
C2 H2 0.9500 .
C3 C4 1.376(9) .
C3 H3 0.9500 .
C4 C5 1.380(9) .
C4 H4 0.9500 .
C5 C6 1.389(9) .
C5 H5 0.9500 .
C6 H6 0.9500 .
C7 C12 1.391(9) .
C7 C8 1.396(9) .
C8 C9 1.392(9) .
C8 H8 0.9500 .
C9 C10 1.380(10) .
C9 H9 0.9500 .
C10 C11 1.361(9) .
C10 H10 0.9500 .
C11 C12 1.393(9) .
C11 H11 0.9500 .
C12 H12 0.9500 .
C13 C18 1.394(9) .
C13 C14 1.401(9) .
C14 C15 1.373(10) .
C14 H14 0.9500 .
C15 C16 1.386(11) .
C15 H15 0.9500 .
C16 C17 1.372(11) .
C16 H16 0.9500 .
C17 C18 1.380(10) .
C17 H17 0.9500 .
C18 H18 0.9500 .
C19 C24 1.380(9) .
C19 C20 1.387(9) .
C20 C21 1.387(9) .
C20 H20 0.9500 .
C21 C22 1.379(10) .
C21 H21 0.9500 .
C22 C23 1.368(10) .
C22 H22 0.9500 .
C23 C24 1.387(9) .
C23 H23 0.9500 .
C24 H24 0.9500 .
C25 H25 1.0000 .

loop_
_geom_torsion_atom_site_label_1
_geom_torsion_atom_site_label_2
_geom_torsion_atom_site_label_3
_geom_torsion_atom_site_label_4
_geom_torsion
_geom_torsion_site_symmetry_1
S1 Ni1 S1 P1 89(100) 2_556
S3 Ni1 S1 P1 -149.31(9) 2_556
S3 Ni1 S1 P1 30.69(9) .
S1 Ni1 S3 C25 166.8(2) 2_556
S1 Ni1 S3 C25 -13.2(2) .
S3 Ni1 S3 C25 -55.0(3) 2_556
Ni1 S1 P1 C1 -171.71(19) .
Ni1 S1 P1 C7 70.4(2) .
Ni1 S1 P1 C25 -44.7(2) .
C7 P1 C1 C2 123.3(5) .
C25 P1 C1 C2 -122.0(5) .
S1 P1 C1 C2 1.3(5) .
C7 P1 C1 C6 -55.0(6) .
C25 P1 C1 C6 59.7(6) .
S1 P1 C1 C6 -177.0(5) .
C6 C1 C2 C3 -0.2(9) .
P1 C1 C2 C3 -178.6(5) .
C1 C2 C3 C4 -0.8(10) .
C2 C3 C4 C5 0.8(10) .
C3 C4 C5 C6 0.1(11) .
C4 C5 C6 C1 -1.1(11) .
C2 C1 C6 C5 1.2(9) .
P1 C1 C6 C5 179.5(5) .
C1 P1 C7 C12 69.0(5) .
C25 P1 C7 C12 -54.2(5) .
S1 P1 C7 C12 -173.3(4) .
C1 P1 C7 C8 -108.8(5) .
C25 P1 C7 C8 128.0(5) .
S1 P1 C7 C8 8.9(5) .
C12 C7 C8 C9 -1.6(9) .
P1 C7 C8 C9 176.2(5) .
C7 C8 C9 C10 0.1(9) .
C8 C9 C10 C11 0.9(10) .
C9 C10 C11 C12 -0.6(10) .
C8 C7 C12 C11 1.9(8) .
P1 C7 C12 C11 -175.9(4) .
C10 C11 C12 C7 -0.9(9) .
C19 P2 C13 C18 138.9(5) .
C25 P2 C13 C18 -109.5(5) .
S2 P2 C13 C18 15.6(6) .
C19 P2 C13 C14 -44.0(6) .
C25 P2 C13 C14 67.6(5) .
S2 P2 C13 C14 -167.3(4) .
C18 C13 C14 C15 -1.9(9) .
P2 C13 C14 C15 -179.0(5) .
C13 C14 C15 C16 1.6(10) .
C14 C15 C16 C17 -1.1(11) .
C15 C16 C17 C18 0.9(11) .
C16 C17 C18 C13 -1.2(10) .
C14 C13 C18 C17 1.7(9) .
P2 C13 C18 C17 178.8(5) .
C13 P2 C19 C24 -34.5(6) .
C25 P2 C19 C24 -147.8(5) .
S2 P2 C19 C24 90.2(5) .
C13 P2 C19 C20 153.2(5) .
C25 P2 C19 C20 40.0(6) .
S2 P2 C19 C20 -82.1(5) .
C24 C19 C20 C21 1.9(10) .
P2 C19 C20 C21 174.1(5) .
C19 C20 C21 C22 -2.6(11) .
C20 C21 C22 C23 1.5(11) .
C21 C22 C23 C24 0.4(11) .
C20 C19 C24 C23 0.0(10) .
P2 C19 C24 C23 -172.3(5) .
C22 C23 C24 C19 -1.1(10) .
C1 P1 C25 P2 28.1(5) .
C7 P1 C25 P2 145.1(4) .
S1 P1 C25 P2 -93.5(3) .
C1 P1 C25 S3 158.0(3) .
C7 P1 C25 S3 -85.0(3) .
S1 P1 C25 S3 36.4(3) .
C13 P2 C25 P1 48.8(4) .
C19 P2 C25 P1 162.1(4) .
S2 P2 C25 P1 -76.8(4) .
C13 P2 C25 S3 -76.6(4) .
C19 P2 C25 S3 36.8(4) .
S2 P2 C25 S3 157.8(2) .
Ni1 S3 C25 P1 -12.2(4) .
Ni1 S3 C25 P2 120.5(3) .
